data_4086120
loop_
_publ_author_name
'Aghazadeh Meshgi, Mohammad'
'Baumgartner, Judith'
'Marschner, Christoph'

_publ_section_title
;
 Oligosilanylsilatranes.
;
_journal_issue 15
_journal_name_full Organometallics
_journal_page_first 3721
_journal_page_last 3731
_journal_paper_doi 10.1021/acs.organomet.5b00404
_journal_volume 34
_journal_year 2015
_chemical_formula_sum 'C24 H54 K N O9 Si4'
_chemical_formula_weight 652.14
_chemical_name_systematic
; 
 ? 
;
_space_group_IT_number 14
_symmetry_cell_setting monoclinic
_symmetry_space_group_name_Hall '-P 2yn'
_symmetry_space_group_name_H-M 'P 1 21/n 1'
_atom_sites_solution_hydrogens geom
_atom_sites_solution_primary direct
_atom_sites_solution_secondary difmap
_audit_creation_method SHELXL-97
_cell_angle_alpha 90.00
_cell_angle_beta 98.962(3)
_cell_angle_gamma 90.00
_cell_formula_units_Z 4
_cell_length_a 11.342(2)
_cell_length_b 20.852(4)
_cell_length_c 15.232(3)
_cell_measurement_reflns_used 10742
_cell_measurement_temperature 100(2)
_cell_measurement_theta_max 52.492
_cell_measurement_theta_min 4.601
_cell_volume 3558.4(12)
_computing_cell_refinement 'Bruker SMART'
_computing_data_collection 'Bruker SMART'
_computing_data_reduction 'Bruker SAINT'
_computing_molecular_graphics 'Bruker SHELXTL'
_computing_publication_material 'Bruker SHELXTL'
_computing_structure_refinement 'SHELXL-97 (Sheldrick, 1997)'
_computing_structure_solution 'SHELXS-97 (Sheldrick, 1990)'
_diffrn_ambient_temperature 100(2)
_diffrn_measured_fraction_theta_full 0.944
_diffrn_measured_fraction_theta_max 0.944
_diffrn_measurement_device_type 'SMART APEX'
_diffrn_measurement_method '\w scans'
_diffrn_radiation_monochromator graphite
_diffrn_radiation_source 'fine-focus sealed tube'
_diffrn_radiation_type MoK\a
_diffrn_radiation_wavelength 0.71073
_diffrn_reflns_av_R_equivalents 0.0379
_diffrn_reflns_av_sigmaI/netI 0.0351
_diffrn_reflns_limit_h_max 13
_diffrn_reflns_limit_h_min -13
_diffrn_reflns_limit_k_max 25
_diffrn_reflns_limit_k_min -25
_diffrn_reflns_limit_l_max 16
_diffrn_reflns_limit_l_min -16
_diffrn_reflns_number 26127
_diffrn_reflns_theta_full 26.00
_diffrn_reflns_theta_max 26.00
_diffrn_reflns_theta_min 1.67
_exptl_absorpt_coefficient_mu 0.327
_exptl_absorpt_correction_T_max 0.9680
_exptl_absorpt_correction_T_min 0.9139
_exptl_absorpt_correction_type multi-scan
_exptl_absorpt_process_details SADABS
_exptl_crystal_colour orange
_exptl_crystal_density_diffrn 1.217
_exptl_crystal_density_method 'not measured'
_exptl_crystal_description plates
_exptl_crystal_F_000 1408
_exptl_crystal_size_max 0.28
_exptl_crystal_size_mid 0.26
_exptl_crystal_size_min 0.10
_platon_squeeze_details
;
;
_refine_diff_density_max 1.276
_refine_diff_density_min -0.517
_refine_diff_density_rms 0.108
_refine_ls_extinction_method none
_refine_ls_goodness_of_fit_ref 1.072
_refine_ls_hydrogen_treatment constr
_refine_ls_matrix_type full
_refine_ls_number_parameters 386
_refine_ls_number_reflns 6593
_refine_ls_number_restraints 6
_refine_ls_restrained_S_all 1.072
_refine_ls_R_factor_all 0.1050
_refine_ls_R_factor_gt 0.0950
_refine_ls_shift/su_max 0.002
_refine_ls_shift/su_mean 0.000
_refine_ls_structure_factor_coef Fsqd
_refine_ls_weighting_details 'calc w=1/[\s^2^(Fo^2^)+(0.1033P)^2^+15.2304P] where P=(Fo^2^+2Fc^2^)/3'
_refine_ls_weighting_scheme calc
_refine_ls_wR_factor_gt 0.2284
_refine_ls_wR_factor_ref 0.2359
_reflns_number_gt 5750
_reflns_number_total 6593
_reflns_threshold_expression >2sigma(I)
_cod_data_source_file om5b00404_si_002.cif
_cod_data_source_block 10_1127j
_cod_depositor_comments
;
The following automatic conversions were performed:

'_symmetry_cell_setting' value 'Monoclinic' changed to 'monoclinic'
according to
/usr/data/users/saulius/crontab/automatic-downloads/rss-feeds/ACS/lib/dictionaries/cif_core.dic
dictionary named 'cif_core.dic' version 2.4.2 from 2011-04-26.

Automatic conversion script
Id: cif_fix_values 3271 2015-04-21 07:52:19Z andrius 

 Adding full bibliography for 4086115--4086125.cif.
;
_cod_original_cell_volume 3558.5(12)
_cod_original_sg_symbol_H-M P2(1)/n
_cod_database_code 4086120

loop_
_symmetry_equiv_pos_as_xyz
'x, y, z'
'-x+1/2, y+1/2, -z+1/2'
'-x, -y, -z'
'x-1/2, -y-1/2, z-1/2'

loop_
_atom_site_label
_atom_site_type_symbol
_atom_site_fract_x
_atom_site_fract_y
_atom_site_fract_z
_atom_site_U_iso_or_equiv
_atom_site_adp_type
_atom_site_occupancy
_atom_site_symmetry_multiplicity
_atom_site_calc_flag
_atom_site_refinement_flags
_atom_site_disorder_assembly
_atom_site_disorder_group
O7 O 0.8288(5) 0.0044(2) 0.7636(3) 0.0354(13) Uani 0.756(8) 1 d P A 1
O8 O 0.7026(4) 0.0153(2) 0.6020(3) 0.0336(13) Uani 0.756(8) 1 d P A 1
O9 O 0.9352(4) 0.0456(2) 0.6294(3) 0.0304(12) Uani 0.756(8) 1 d P A 1
O77 O 0.7398(12) -0.0003(6) 0.7293(9) 0.027(4) Uani 0.244(8) 1 d PU A 2
O88 O 0.791(3) 0.0331(8) 0.5703(10) 0.098(12) Uani 0.244(8) 1 d P A 2
O99 O 0.9582(13) 0.0275(8) 0.7153(15) 0.059(7) Uani 0.244(8) 1 d P A 2
Si1 Si 0.81176(11) 0.05031(6) 0.67364(8) 0.0232(3) Uani 1 1 d . . .
Si2 Si 0.75710(12) 0.15271(6) 0.70844(8) 0.0269(3) Uani 1 1 d . A .
Si3 Si 0.94627(13) 0.19698(6) 0.73150(9) 0.0344(4) Uani 1 1 d . . .
Si4 Si 0.67789(12) 0.18761(7) 0.56704(9) 0.0321(3) Uani 1 1 d . . .
K1 K 0.63622(10) 0.07292(5) 0.86447(7) 0.0321(3) Uani 1 1 d . A .
N1 N 0.8748(4) -0.0909(2) 0.6280(3) 0.0336(9) Uani 1 1 d . . .
O1 O 0.7594(5) 0.0157(3) 1.0247(3) 0.0752(16) Uani 1 1 d . . .
O2 O 0.7809(4) 0.1457(3) 0.9955(3) 0.0607(13) Uani 1 1 d . . .
O3 O 0.5931(5) -0.0580(2) 0.9133(4) 0.0744(16) Uani 1 1 d . . .
O4 O 0.4146(4) 0.0032(2) 0.7961(3) 0.0679(13) Uani 1 1 d . . .
O5 O 0.4243(4) 0.1321(3) 0.7771(3) 0.0672(13) Uani 1 1 d . . .
O6 O 0.5650(4) 0.2020(2) 0.9098(3) 0.0604(12) Uani 1 1 d . . .
C1 C 0.7581(11) -0.0527(5) 1.0224(5) 0.106(4) Uani 1 1 d . A .
H1A H 0.7906 -0.0696 1.0820 0.127 Uiso 1 1 calc R . .
H1B H 0.8099 -0.0680 0.9800 0.127 Uiso 1 1 calc R . .
C2 C 0.6371(9) -0.0772(4) 0.9955(5) 0.077(2) Uani 1 1 d . A .
H2A H 0.6382 -0.1246 0.9978 0.093 Uiso 1 1 calc R . .
H2B H 0.5850 -0.0616 1.0374 0.093 Uiso 1 1 calc R . .
C3 C 0.4813(8) -0.0852(4) 0.8831(8) 0.093(3) Uani 1 1 d . A .
H3A H 0.4245 -0.0735 0.9236 0.111 Uiso 1 1 calc R . .
H3B H 0.4882 -0.1325 0.8824 0.111 Uiso 1 1 calc R . .
C4 C 0.4374(9) -0.0619(3) 0.7937(7) 0.083(3) Uani 1 1 d . A .
H4A H 0.4977 -0.0701 0.7545 0.099 Uiso 1 1 calc R . .
H4B H 0.3634 -0.0850 0.7691 0.099 Uiso 1 1 calc R . .
C5 C 0.3815(7) 0.0321(4) 0.7149(5) 0.075(2) Uani 1 1 d . A .
H5A H 0.3200 0.0057 0.6782 0.090 Uiso 1 1 calc R . .
H5B H 0.4515 0.0351 0.6835 0.090 Uiso 1 1 calc R . .
C6 C 0.3349(6) 0.0955(4) 0.7258(5) 0.068(2) Uani 1 1 d . A .
H6A H 0.3109 0.1159 0.6670 0.082 Uiso 1 1 calc R . .
H6B H 0.2638 0.0929 0.7560 0.082 Uiso 1 1 calc R . .
C7 C 0.8694(7) 0.0435(6) 1.0371(6) 0.107(4) Uani 1 1 d . A .
H7A H 0.9042 0.0420 0.9814 0.128 Uiso 1 1 calc R . .
H7B H 0.9236 0.0205 1.0840 0.128 Uiso 1 1 calc R . .
C8 C 0.8531(6) 0.1170(6) 1.0663(5) 0.088(3) Uani 1 1 d . A .
H8A H 0.8151 0.1189 1.1205 0.106 Uiso 1 1 calc R . .
H8B H 0.9314 0.1389 1.0784 0.106 Uiso 1 1 calc R . .
C9 C 0.6684(8) 0.2366(3) 0.9354(5) 0.072(2) Uani 1 1 d . A .
H9A H 0.6480 0.2814 0.9486 0.086 Uiso 1 1 calc R . .
H9B H 0.7159 0.2373 0.8861 0.086 Uiso 1 1 calc R . .
C10 C 0.7392(8) 0.2079(4) 1.0141(5) 0.072(2) Uani 1 1 d . A .
H10A H 0.8083 0.2359 1.0353 0.087 Uiso 1 1 calc R . .
H10B H 0.6898 0.2048 1.0622 0.087 Uiso 1 1 calc R . .
C11 C 0.4980(8) 0.2303(4) 0.8308(6) 0.080(3) Uani 1 1 d . A .
H11A H 0.5488 0.2325 0.7836 0.096 Uiso 1 1 calc R . .
H11B H 0.4744 0.2745 0.8440 0.096 Uiso 1 1 calc R . .
C12 C 0.3921(7) 0.1927(4) 0.7995(7) 0.084(3) Uani 1 1 d . A .
H12A H 0.3414 0.1901 0.8468 0.101 Uiso 1 1 calc R . .
H12B H 0.3453 0.2138 0.7471 0.101 Uiso 1 1 calc R . .
C13 C 0.7902(6) -0.0611(2) 0.7636(4) 0.0444(14) Uani 1 1 d . . .
H13A H 0.7050 -0.0631 0.7368 0.053 Uiso 1 1 calc R A 1
H13B H 0.7964 -0.0758 0.8260 0.053 Uiso 1 1 calc R A 1
C14 C 0.8589(9) -0.1070(3) 0.7144(5) 0.076(3) Uani 1 1 d . A .
H14A H 0.9389 -0.1128 0.7501 0.091 Uiso 1 1 calc R . .
H14B H 0.8181 -0.1490 0.7120 0.091 Uiso 1 1 calc R . .
C15 C 0.7251(7) -0.0245(3) 0.5318(4) 0.0556(17) Uani 1 1 d . . .
H15A H 0.7820 -0.0023 0.4991 0.067 Uiso 1 1 calc R A 1
H15B H 0.6496 -0.0302 0.4902 0.067 Uiso 1 1 calc R A 1
C16 C 0.7741(7) -0.0890(3) 0.5586(5) 0.064(2) Uani 1 1 d . A .
H16A H 0.7094 -0.1149 0.5776 0.077 Uiso 1 1 calc R . .
H16B H 0.7969 -0.1101 0.5055 0.077 Uiso 1 1 calc R . .
C17 C 0.9860(6) -0.0666(3) 0.6079(5) 0.0572(16) Uani 1 1 d . A .
H17A H 0.9800 -0.0626 0.5426 0.069 Uiso 1 1 calc R . .
H17B H 1.0494 -0.0984 0.6281 0.069 Uiso 1 1 calc R . .
C18 C 1.0234(5) -0.0026(3) 0.6495(5) 0.0529(16) Uani 1 1 d . . .
H18A H 1.0416 -0.0078 0.7148 0.064 Uiso 1 1 calc R A 1
H18B H 1.0975 0.0116 0.6284 0.064 Uiso 1 1 calc R A 1
C19 C 1.0382(5) 0.1525(3) 0.8255(4) 0.0508(15) Uani 1 1 d . A .
H19A H 1.0500 0.1082 0.8072 0.076 Uiso 1 1 calc R . .
H19B H 0.9966 0.1525 0.8772 0.076 Uiso 1 1 calc R . .
H19C H 1.1159 0.1736 0.8410 0.076 Uiso 1 1 calc R . .
C20 C 1.0363(5) 0.2007(3) 0.6383(4) 0.0543(16) Uani 1 1 d . A .
H20A H 1.1133 0.2211 0.6594 0.081 Uiso 1 1 calc R . .
H20B H 0.9929 0.2258 0.5892 0.081 Uiso 1 1 calc R . .
H20C H 1.0496 0.1572 0.6177 0.081 Uiso 1 1 calc R . .
C21 C 0.9393(6) 0.2825(3) 0.7745(5) 0.0576(17) Uani 1 1 d . A .
H21A H 1.0201 0.3005 0.7865 0.086 Uiso 1 1 calc R . .
H21B H 0.9043 0.2824 0.8294 0.086 Uiso 1 1 calc R . .
H21C H 0.8899 0.3088 0.7296 0.086 Uiso 1 1 calc R . .
C22 C 0.7558(6) 0.1693(4) 0.4700(4) 0.064(2) Uani 1 1 d . A .
H22A H 0.7688 0.1229 0.4668 0.097 Uiso 1 1 calc R . .
H22B H 0.8329 0.1915 0.4775 0.097 Uiso 1 1 calc R . .
H22C H 0.7065 0.1839 0.4151 0.097 Uiso 1 1 calc R . .
C23 C 0.6616(8) 0.2771(3) 0.5702(5) 0.074(2) Uani 1 1 d . A .
H23A H 0.6251 0.2926 0.5114 0.111 Uiso 1 1 calc R . .
H23B H 0.7404 0.2968 0.5866 0.111 Uiso 1 1 calc R . .
H23C H 0.6107 0.2887 0.6142 0.111 Uiso 1 1 calc R . .
C24 C 0.5217(6) 0.1561(4) 0.5357(5) 0.069(2) Uani 1 1 d . A .
H24A H 0.4883 0.1714 0.4762 0.104 Uiso 1 1 calc R . .
H24B H 0.4720 0.1714 0.5787 0.104 Uiso 1 1 calc R . .
H24C H 0.5232 0.1091 0.5360 0.104 Uiso 1 1 calc R . .

loop_
_atom_site_aniso_label
_atom_site_aniso_U_11
_atom_site_aniso_U_22
_atom_site_aniso_U_33
_atom_site_aniso_U_23
_atom_site_aniso_U_13
_atom_site_aniso_U_12
O7 0.058(4) 0.028(2) 0.023(2) 0.0010(18) 0.013(2) -0.004(2)
O8 0.030(2) 0.035(3) 0.034(3) -0.013(2) 0.0006(19) 0.0003(19)
O9 0.028(2) 0.031(2) 0.035(3) 0.0019(19) 0.0126(19) -0.0015(18)
O77 0.026(7) 0.024(6) 0.037(7) 0.014(5) 0.024(5) 0.005(5)
O88 0.26(4) 0.023(8) 0.010(8) -0.002(6) 0.037(13) -0.011(13)
O99 0.023(8) 0.037(9) 0.119(19) -0.045(10) 0.021(9) 0.000(6)
Si1 0.0276(6) 0.0254(6) 0.0182(6) -0.0013(5) 0.0085(5) -0.0058(5)
Si2 0.0346(7) 0.0257(6) 0.0217(7) -0.0001(5) 0.0088(5) -0.0014(5)
Si3 0.0370(7) 0.0274(7) 0.0351(8) 0.0060(5) -0.0064(6) -0.0063(6)
Si4 0.0294(7) 0.0414(8) 0.0256(7) 0.0040(6) 0.0042(5) 0.0056(6)
K1 0.0404(6) 0.0270(5) 0.0300(6) 0.0067(4) 0.0085(4) -0.0046(4)
N1 0.041(2) 0.034(2) 0.026(2) -0.0041(17) 0.0086(18) -0.0047(18)
O1 0.074(4) 0.096(4) 0.061(3) 0.019(3) 0.029(3) 0.039(3)
O2 0.047(2) 0.096(4) 0.041(2) -0.012(2) 0.0113(19) -0.021(2)
O3 0.090(4) 0.059(3) 0.086(4) 0.024(3) 0.051(3) 0.026(3)
O4 0.068(3) 0.068(3) 0.071(3) -0.013(3) 0.021(3) -0.010(2)
O5 0.046(2) 0.079(3) 0.075(3) 0.016(3) 0.006(2) -0.003(2)
O6 0.076(3) 0.047(2) 0.067(3) -0.006(2) 0.037(3) -0.005(2)
C1 0.162(10) 0.104(7) 0.048(4) 0.016(4) 0.009(5) 0.113(8)
C2 0.126(8) 0.058(4) 0.056(5) 0.018(4) 0.038(5) 0.024(5)
C3 0.094(6) 0.044(4) 0.162(10) -0.012(5) 0.089(7) -0.014(4)
C4 0.102(6) 0.041(4) 0.117(8) -0.015(4) 0.056(6) -0.013(4)
C5 0.074(5) 0.108(7) 0.040(4) 0.008(4) -0.002(3) -0.003(5)
C6 0.045(4) 0.107(6) 0.050(4) 0.012(4) -0.004(3) 0.000(4)
C7 0.053(5) 0.194(12) 0.080(6) 0.065(7) 0.030(4) 0.069(6)
C8 0.039(4) 0.182(10) 0.041(4) -0.001(5) 0.001(3) -0.024(5)
C9 0.113(6) 0.048(4) 0.065(5) -0.016(3) 0.051(5) -0.023(4)
C10 0.092(6) 0.064(4) 0.066(5) -0.028(4) 0.028(4) -0.044(4)
C11 0.089(6) 0.061(5) 0.102(6) 0.029(4) 0.054(5) 0.026(4)
C12 0.070(5) 0.074(5) 0.117(7) 0.041(5) 0.043(5) 0.027(4)
C13 0.071(4) 0.029(3) 0.041(3) 0.008(2) 0.032(3) 0.005(2)
C14 0.157(8) 0.031(3) 0.052(4) 0.007(3) 0.059(5) 0.009(4)
C15 0.084(5) 0.043(3) 0.032(3) -0.012(2) -0.018(3) 0.002(3)
C16 0.079(5) 0.050(4) 0.056(4) -0.025(3) -0.014(3) 0.014(3)
C17 0.055(4) 0.052(4) 0.067(4) -0.006(3) 0.018(3) 0.011(3)
C18 0.029(3) 0.049(3) 0.087(5) -0.012(3) 0.028(3) -0.003(2)
C19 0.046(3) 0.058(4) 0.044(3) 0.011(3) -0.008(3) 0.004(3)
C20 0.039(3) 0.071(4) 0.054(4) 0.012(3) 0.011(3) -0.019(3)
C21 0.060(4) 0.036(3) 0.073(4) -0.007(3) -0.005(3) -0.013(3)
C22 0.061(4) 0.109(6) 0.025(3) 0.016(3) 0.013(3) 0.033(4)
C23 0.103(6) 0.055(4) 0.056(4) 0.016(3) -0.013(4) 0.030(4)
C24 0.044(4) 0.105(6) 0.054(4) 0.009(4) -0.010(3) -0.018(4)

loop_
_atom_type_symbol
_atom_type_description
_atom_type_scat_dispersion_real
_atom_type_scat_dispersion_imag
_atom_type_scat_source
C C 0.0033 0.0016 'International Tables Vol C Tables 4.2.6.8 and 6.1.1.4'
H H 0.0000 0.0000 'International Tables Vol C Tables 4.2.6.8 and 6.1.1.4'
N N 0.0061 0.0033 'International Tables Vol C Tables 4.2.6.8 and 6.1.1.4'
O O 0.0106 0.0060 'International Tables Vol C Tables 4.2.6.8 and 6.1.1.4'
Si Si 0.0817 0.0704 'International Tables Vol C Tables 4.2.6.8 and 6.1.1.4'
K K 0.2009 0.2494 'International Tables Vol C Tables 4.2.6.8 and 6.1.1.4'

loop_
_geom_angle_atom_site_label_1
_geom_angle_atom_site_label_2
_geom_angle_atom_site_label_3
_geom_angle
C13 O7 Si1 123.6(4)
C13 O7 K1 101.2(3)
Si1 O7 K1 97.9(2)
C15 O8 Si1 123.1(4)
C18 O9 Si1 124.8(4)
C13 O77 Si1 123.0(8)
C13 O77 K1 112.2(7)
Si1 O77 K1 108.1(6)
C15 O88 Si1 124.0(14)
C18 O99 Si1 114.7(13)
O88 Si1 O77 110.8(10)
O88 Si1 O9 65.6(13)
O77 Si1 O9 133.8(5)
O88 Si1 O7 131.7(6)
O77 Si1 O7 37.6(5)
O9 Si1 O7 107.8(2)
O88 Si1 O8 44.2(11)
O77 Si1 O8 71.5(6)
O9 Si1 O8 107.1(2)
O7 Si1 O8 105.3(3)
O88 Si1 O99 106.3(14)
O77 Si1 O99 99.1(8)
O9 Si1 O99 46.6(7)
O7 Si1 O99 64.0(7)
O8 Si1 O99 132.7(5)
O88 Si1 Si2 115.6(7)
O77 Si1 Si2 107.6(4)
O9 Si1 Si2 115.15(16)
O7 Si1 Si2 110.21(17)
O8 Si1 Si2 110.71(16)
O99 Si1 Si2 116.2(5)
O88 Si1 K1 140.2(13)
O77 Si1 K1 47.6(5)
O9 Si1 K1 154.10(17)
O7 Si1 K1 56.43(17)
O8 Si1 K1 97.47(18)
O99 Si1 K1 109.7(7)
Si2 Si1 K1 61.19(4)
Si1 Si2 Si3 97.36(7)
Si1 Si2 Si4 98.98(7)
Si3 Si2 Si4 103.42(7)
Si1 Si2 K1 81.85(5)
Si3 Si2 K1 124.12(6)
Si4 Si2 K1 132.09(6)
C20 Si3 C19 107.1(3)
C20 Si3 C21 106.1(3)
C19 Si3 C21 104.4(3)
C20 Si3 Si2 120.2(2)
C19 Si3 Si2 108.1(2)
C21 Si3 Si2 109.8(2)
C22 Si4 C23 106.4(4)
C22 Si4 C24 105.7(4)
C23 Si4 C24 105.2(4)
C22 Si4 Si2 120.4(2)
C23 Si4 Si2 108.3(2)
C24 Si4 Si2 109.8(2)
O2 K1 O5 116.97(16)
O2 K1 O1 58.06(17)
O5 K1 O1 147.30(14)
O2 K1 O3 115.41(17)
O5 K1 O3 111.48(16)
O1 K1 O3 57.93(18)
O2 K1 O6 59.27(15)
O5 K1 O6 57.72(15)
O1 K1 O6 107.30(15)
O3 K1 O6 138.12(13)
O2 K1 O4 152.20(13)
O5 K1 O4 55.72(15)
O1 K1 O4 111.69(17)
O3 K1 O4 57.07(16)
O6 K1 O4 106.59(15)
O2 K1 O77 121.4(3)
O5 K1 O77 107.3(3)
O1 K1 O77 100.6(3)
O3 K1 O77 78.0(2)
O6 K1 O77 142.7(2)
O4 K1 O77 84.8(3)
O2 K1 O7 102.42(14)
O5 K1 O7 124.10(14)
O1 K1 O7 86.79(13)
O3 K1 O7 81.77(12)
O6 K1 O7 139.45(12)
O4 K1 O7 102.62(13)
O77 K1 O7 19.5(3)
O2 K1 Si2 88.72(10)
O5 K1 Si2 82.08(10)
O1 K1 Si2 127.40(12)
O3 K1 Si2 138.83(11)
O6 K1 Si2 82.51(9)
O4 K1 Si2 114.40(11)
O77 K1 Si2 60.8(2)
O7 K1 Si2 59.83(8)
O2 K1 Si1 106.97(9)
O5 K1 Si1 101.61(11)
O1 K1 Si1 110.76(10)
O3 K1 Si1 102.08(10)
O6 K1 Si1 119.47(9)
O4 K1 Si1 100.83(10)
O77 K1 Si1 24.3(2)
O7 K1 Si1 25.62(8)
Si2 K1 Si1 36.96(3)
C14 N1 C16 119.9(6)
C14 N1 C17 122.1(6)
C16 N1 C17 117.4(5)
C7 O1 C1 115.8(7)
C7 O1 K1 104.7(4)
C1 O1 K1 113.1(5)
C8 O2 C10 114.4(6)
C8 O2 K1 121.8(5)
C10 O2 K1 117.2(4)
C2 O3 C3 112.0(7)
C2 O3 K1 118.1(5)
C3 O3 K1 118.6(5)
C5 O4 C4 115.6(7)
C5 O4 K1 101.5(4)
C4 O4 K1 109.9(5)
C12 O5 C6 116.2(6)
C12 O5 K1 121.4(5)
C6 O5 K1 120.6(4)
C9 O6 C11 109.6(6)
C9 O6 K1 107.0(4)
C11 O6 K1 107.9(4)
O1 C1 C2 111.2(6)
O3 C2 C1 110.8(7)
O3 C3 C4 109.4(7)
O4 C4 C3 109.9(7)
O4 C5 C6 110.5(6)
O5 C6 C5 108.4(6)
O1 C7 C8 107.5(6)
O2 C8 C7 106.0(6)
O6 C9 C10 110.6(6)
O2 C10 C9 111.4(6)
O6 C11 C12 110.7(6)
O5 C12 C11 109.8(6)
O7 C13 O77 43.3(6)
O7 C13 C14 115.1(5)
O77 C13 C14 125.5(7)
N1 C14 C13 118.0(5)
O8 C15 O88 50.5(10)
O8 C15 C16 115.4(5)
O88 C15 C16 118.5(11)
N1 C16 C15 116.7(5)
N1 C17 C18 114.9(5)
O9 C18 O99 55.5(9)
O9 C18 C17 113.1(5)
O99 C18 C17 121.6(7)

loop_
_geom_bond_atom_site_label_1
_geom_bond_atom_site_label_2
_geom_bond_distance
O7 C13 1.434(7)
O7 Si1 1.659(4)
O7 K1 3.197(5)
O8 C15 1.407(7)
O8 Si1 1.684(4)
O9 C18 1.417(7)
O9 Si1 1.648(4)
O77 C13 1.455(13)
O77 Si1 1.647(11)
O77 K1 2.950(13)
O88 C15 1.49(2)
O88 Si1 1.596(15)
O99 C18 1.474(17)
O99 Si1 1.749(16)
Si1 Si2 2.3081(18)
Si1 K1 3.7999(17)
Si2 Si3 2.3117(19)
Si2 Si4 2.3179(18)
Si2 K1 3.3634(16)
Si3 C20 1.874(6)
Si3 C19 1.879(5)
Si3 C21 1.906(6)
Si4 C22 1.876(6)
Si4 C23 1.876(7)
Si4 C24 1.880(6)
K1 O2 2.821(4)
K1 O5 2.842(5)
K1 O1 2.876(5)
K1 O3 2.891(5)
K1 O6 2.925(4)
K1 O4 2.949(5)
N1 C14 1.397(7)
N1 C16 1.430(7)
N1 C17 1.436(8)
O1 C7 1.363(12)
O1 C1 1.426(11)
O2 C8 1.384(9)
O2 C10 1.424(9)
O3 C2 1.335(9)
O3 C3 1.399(11)
O4 C5 1.375(8)
O4 C4 1.383(9)
O5 C12 1.373(9)
O5 C6 1.405(8)
O6 C9 1.380(9)
O6 C11 1.446(9)
C1 C2 1.461(14)
C3 C4 1.459(14)
C5 C6 1.444(11)
C7 C8 1.614(15)
C9 C10 1.463(12)
C11 C12 1.451(12)
C13 C14 1.504(8)
C15 C16 1.488(9)
C17 C18 1.510(9)

loop_
_geom_torsion_atom_site_label_1
_geom_torsion_atom_site_label_2
_geom_torsion_atom_site_label_3
_geom_torsion_atom_site_label_4
_geom_torsion
C15 O88 Si1 O77 -5(3)
C15 O88 Si1 O9 125(2)
C15 O88 Si1 O7 32(3)
C15 O88 Si1 O8 -33.9(16)
C15 O88 Si1 O99 101(2)
C15 O88 Si1 Si2 -127.9(18)
C15 O88 Si1 K1 -53(3)
C13 O77 Si1 O88 86.6(16)
K1 O77 Si1 O88 -140.1(12)
C13 O77 Si1 O9 11.0(16)
K1 O77 Si1 O9 144.3(3)
C13 O77 Si1 O7 -45.7(8)
K1 O77 Si1 O7 87.6(9)
C13 O77 Si1 O8 107.2(12)
K1 O77 Si1 O8 -119.4(6)
C13 O77 Si1 O99 -24.9(13)
K1 O77 Si1 O99 108.5(7)
C13 O77 Si1 Si2 -146.2(10)
K1 O77 Si1 Si2 -12.9(6)
C13 O77 Si1 K1 -133.3(15)
C18 O9 Si1 O88 -111.9(8)
C18 O9 Si1 O77 -15.9(10)
C18 O9 Si1 O7 16.5(5)
C18 O9 Si1 O8 -96.4(5)
C18 O9 Si1 O99 36.8(8)
C18 O9 Si1 Si2 140.0(4)
C18 O9 Si1 K1 64.6(6)
C13 O7 Si1 O88 -20.9(18)
K1 O7 Si1 O88 -130.1(17)
C13 O7 Si1 O77 47.0(8)
K1 O7 Si1 O77 -62.3(8)
C13 O7 Si1 O9 -93.8(5)
K1 O7 Si1 O9 157.04(19)
C13 O7 Si1 O8 20.4(5)
K1 O7 Si1 O8 -88.8(2)
C13 O7 Si1 O99 -110.0(7)
K1 O7 Si1 O99 140.8(6)
C13 O7 Si1 Si2 139.8(4)
K1 O7 Si1 Si2 30.61(19)
C13 O7 Si1 K1 109.2(5)
C15 O8 Si1 O88 35.7(11)
C15 O8 Si1 O77 -116.1(7)
C15 O8 Si1 O9 15.2(6)
C15 O8 Si1 O7 -99.4(5)
C15 O8 Si1 O99 -30.8(12)
C15 O8 Si1 Si2 141.5(4)
C15 O8 Si1 K1 -156.5(5)
C18 O99 Si1 O88 -1.8(14)
C18 O99 Si1 O77 113.1(12)
C18 O99 Si1 O9 -31.4(8)
C18 O99 Si1 O7 127.1(12)
C18 O99 Si1 O8 39.9(17)
C18 O99 Si1 Si2 -132.1(8)
C18 O99 Si1 K1 161.1(9)
O88 Si1 Si2 Si3 -101.3(13)
O77 Si1 Si2 Si3 134.4(6)
O9 Si1 Si2 Si3 -27.6(2)
O7 Si1 Si2 Si3 94.6(2)
O8 Si1 Si2 Si3 -149.3(2)
O99 Si1 Si2 Si3 24.5(8)
K1 Si1 Si2 Si3 123.57(6)
O88 Si1 Si2 Si4 3.7(13)
O77 Si1 Si2 Si4 -120.7(6)
O9 Si1 Si2 Si4 77.3(2)
O7 Si1 Si2 Si4 -160.5(2)
O8 Si1 Si2 Si4 -44.3(2)
O99 Si1 Si2 Si4 129.4(8)
K1 Si1 Si2 Si4 -131.52(7)
O88 Si1 Si2 K1 135.2(13)
O77 Si1 Si2 K1 10.8(6)
O9 Si1 Si2 K1 -151.16(19)
O7 Si1 Si2 K1 -29.0(2)
O8 Si1 Si2 K1 87.2(2)
O99 Si1 Si2 K1 -99.1(8)
Si1 Si2 Si3 C20 62.4(3)
Si4 Si2 Si3 C20 -38.7(3)
K1 Si2 Si3 C20 147.5(3)
Si1 Si2 Si3 C19 -60.9(2)
Si4 Si2 Si3 C19 -162.0(2)
K1 Si2 Si3 C19 24.2(2)
Si1 Si2 Si3 C21 -174.2(2)
Si4 Si2 Si3 C21 84.7(2)
K1 Si2 Si3 C21 -89.0(2)
Si1 Si2 Si4 C22 -42.8(3)
Si3 Si2 Si4 C22 57.0(3)
K1 Si2 Si4 C22 -129.9(3)
Si1 Si2 Si4 C23 -165.5(3)
Si3 Si2 Si4 C23 -65.6(3)
K1 Si2 Si4 C23 107.4(3)
Si1 Si2 Si4 C24 80.2(3)
Si3 Si2 Si4 C24 -180.0(3)
K1 Si2 Si4 C24 -6.9(3)
C13 O77 K1 O2 80.2(8)
Si1 O77 K1 O2 -58.6(7)
C13 O77 K1 O5 -141.4(7)
Si1 O77 K1 O5 79.8(7)
C13 O77 K1 O1 21.3(8)
Si1 O77 K1 O1 -117.5(6)
C13 O77 K1 O3 -32.4(8)
Si1 O77 K1 O3 -171.2(7)
C13 O77 K1 O6 159.5(5)
Si1 O77 K1 O6 20.7(10)
C13 O77 K1 O4 -89.8(8)
Si1 O77 K1 O4 131.4(7)
C13 O77 K1 O7 66.9(9)
Si1 O77 K1 O7 -71.9(8)
C13 O77 K1 Si2 148.4(9)
Si1 O77 K1 Si2 9.6(5)
C13 O77 K1 Si1 138.8(14)
C13 O7 K1 O2 129.9(4)
Si1 O7 K1 O2 -103.4(2)
C13 O7 K1 O5 -94.8(4)
Si1 O7 K1 O5 31.8(3)
C13 O7 K1 O1 73.6(4)
Si1 O7 K1 O1 -159.7(2)
C13 O7 K1 O3 15.6(4)
Si1 O7 K1 O3 142.3(2)
C13 O7 K1 O6 -173.3(3)
Si1 O7 K1 O6 -46.6(3)
C13 O7 K1 O4 -37.9(4)
Si1 O7 K1 O4 88.8(2)
C13 O7 K1 O77 -61.7(8)
Si1 O7 K1 O77 65.0(7)
C13 O7 K1 Si2 -149.0(4)
Si1 O7 K1 Si2 -22.29(15)
C13 O7 K1 Si1 -126.7(5)
Si1 Si2 K1 O2 121.00(12)
Si3 Si2 K1 O2 27.60(13)
Si4 Si2 K1 O2 -144.22(13)
Si1 Si2 K1 O5 -121.53(12)
Si3 Si2 K1 O5 145.07(13)
Si4 Si2 K1 O5 -26.76(14)
Si1 Si2 K1 O1 74.09(15)
Si3 Si2 K1 O1 -19.31(17)
Si4 Si2 K1 O1 168.86(16)
Si1 Si2 K1 O3 -7.8(2)
Si3 Si2 K1 O3 -101.2(2)
Si4 Si2 K1 O3 87.0(2)
Si1 Si2 K1 O6 -179.83(12)
Si3 Si2 K1 O6 86.77(13)
Si4 Si2 K1 O6 -85.05(13)
Si1 Si2 K1 O4 -74.96(12)
Si3 Si2 K1 O4 -168.37(13)
Si4 Si2 K1 O4 19.81(15)
Si1 Si2 K1 O77 -6.6(3)
Si3 Si2 K1 O77 -100.0(3)
Si4 Si2 K1 O77 88.2(3)
Si1 Si2 K1 O7 15.83(11)
Si3 Si2 K1 O7 -77.58(13)
Si4 Si2 K1 O7 110.60(13)
Si3 Si2 K1 Si1 -93.40(8)
Si4 Si2 K1 Si1 94.77(9)
O88 Si1 K1 O2 -159.9(9)
O77 Si1 K1 O2 130.4(7)
O9 Si1 K1 O2 25.1(4)
O7 Si1 K1 O2 83.3(2)
O8 Si1 K1 O2 -173.2(2)
O99 Si1 K1 O2 46.2(6)
Si2 Si1 K1 O2 -63.63(13)
O88 Si1 K1 O5 -36.8(9)
O77 Si1 K1 O5 -106.4(7)
O9 Si1 K1 O5 148.2(4)
O7 Si1 K1 O5 -153.5(2)
O8 Si1 K1 O5 -50.0(2)
O99 Si1 K1 O5 169.3(5)
Si2 Si1 K1 O5 59.52(12)
O88 Si1 K1 O1 138.5(9)
O77 Si1 K1 O1 68.8(7)
O9 Si1 K1 O1 -36.5(4)
O7 Si1 K1 O1 21.7(3)
O8 Si1 K1 O1 125.2(2)
O99 Si1 K1 O1 -15.4(6)
Si2 Si1 K1 O1 -125.21(15)
O88 Si1 K1 O3 78.5(9)
O77 Si1 K1 O3 8.8(7)
O9 Si1 K1 O3 -96.5(4)
O7 Si1 K1 O3 -38.3(2)
O8 Si1 K1 O3 65.2(2)
O99 Si1 K1 O3 -75.4(6)
Si2 Si1 K1 O3 174.76(14)
O88 Si1 K1 O6 -96.1(9)
O77 Si1 K1 O6 -165.8(7)
O9 Si1 K1 O6 88.9(4)
O7 Si1 K1 O6 147.1(2)
O8 Si1 K1 O6 -109.4(2)
O99 Si1 K1 O6 110.0(6)
Si2 Si1 K1 O6 0.20(13)
O88 Si1 K1 O4 20.1(9)
O77 Si1 K1 O4 -49.5(7)
O9 Si1 K1 O4 -154.9(4)
O7 Si1 K1 O4 -96.6(2)
O8 Si1 K1 O4 6.9(2)
O99 Si1 K1 O4 -133.8(6)
Si2 Si1 K1 O4 116.43(12)
O88 Si1 K1 O77 69.7(11)
O9 Si1 K1 O77 -105.3(8)
O7 Si1 K1 O77 -47.1(7)
O8 Si1 K1 O77 56.4(7)
O99 Si1 K1 O77 -84.2(9)
Si2 Si1 K1 O77 166.0(7)
O88 Si1 K1 O7 116.8(9)
O77 Si1 K1 O7 47.1(7)
O9 Si1 K1 O7 -58.2(4)
O8 Si1 K1 O7 103.5(3)
O99 Si1 K1 O7 -37.2(6)
Si2 Si1 K1 O7 -147.0(2)
O88 Si1 K1 Si2 -96.3(9)
O77 Si1 K1 Si2 -166.0(7)
O9 Si1 K1 Si2 88.7(4)
O7 Si1 K1 Si2 147.0(2)
O8 Si1 K1 Si2 -109.57(18)
O99 Si1 K1 Si2 109.8(5)
O2 K1 O1 C7 -41.8(5)
O5 K1 O1 C7 -132.8(6)
O3 K1 O1 C7 147.3(6)
O6 K1 O1 C7 -76.2(6)
O4 K1 O1 C7 167.3(5)
O77 K1 O1 C7 78.8(6)
O7 K1 O1 C7 65.0(6)
Si2 K1 O1 C7 17.6(6)
Si1 K1 O1 C7 55.8(6)
O2 K1 O1 C1 -168.8(6)
O5 K1 O1 C1 100.2(6)
O3 K1 O1 C1 20.3(6)
O6 K1 O1 C1 156.8(6)
O4 K1 O1 C1 40.3(6)
O77 K1 O1 C1 -48.2(6)
O7 K1 O1 C1 -62.0(6)
Si2 K1 O1 C1 -109.4(6)
Si1 K1 O1 C1 -71.2(6)
O5 K1 O2 C8 151.9(4)
O1 K1 O2 C8 9.2(4)
O3 K1 O2 C8 17.8(5)
O6 K1 O2 C8 150.3(5)
O4 K1 O2 C8 84.9(6)
O77 K1 O2 C8 -73.5(5)
O7 K1 O2 C8 -68.9(5)
Si2 K1 O2 C8 -127.6(5)
Si1 K1 O2 C8 -95.0(4)
O5 K1 O2 C10 2.1(5)
O1 K1 O2 C10 -140.6(4)
O3 K1 O2 C10 -132.1(4)
O6 K1 O2 C10 0.5(4)
O4 K1 O2 C10 -65.0(6)
O77 K1 O2 C10 136.7(5)
O7 K1 O2 C10 141.2(4)
Si2 K1 O2 C10 82.6(4)
Si1 K1 O2 C10 115.2(4)
O2 K1 O3 C2 3.4(6)
O5 K1 O3 C2 -133.2(5)
O1 K1 O3 C2 11.9(5)
O6 K1 O3 C2 -68.1(6)
O4 K1 O3 C2 -145.8(6)
O77 K1 O3 C2 122.7(6)
O7 K1 O3 C2 103.3(5)
Si2 K1 O3 C2 123.8(5)
Si1 K1 O3 C2 119.0(5)
O2 K1 O3 C3 144.1(5)
O5 K1 O3 C3 7.5(6)
O1 K1 O3 C3 152.6(6)
O6 K1 O3 C3 72.6(6)
O4 K1 O3 C3 -5.1(5)
O77 K1 O3 C3 -96.6(6)
O7 K1 O3 C3 -116.0(5)
Si2 K1 O3 C3 -95.5(5)
Si1 K1 O3 C3 -100.3(5)
O2 K1 O4 C5 126.4(5)
O5 K1 O4 C5 43.0(4)
O1 K1 O4 C5 -171.4(4)
O3 K1 O4 C5 -151.2(5)
O6 K1 O4 C5 71.7(5)
O77 K1 O4 C5 -72.1(5)
O7 K1 O4 C5 -79.8(5)
Si2 K1 O4 C5 -17.5(5)
Si1 K1 O4 C5 -53.7(5)
O2 K1 O4 C4 -110.7(6)
O5 K1 O4 C4 165.9(6)
O1 K1 O4 C4 -48.5(5)
O3 K1 O4 C4 -28.3(5)
O6 K1 O4 C4 -165.4(5)
O77 K1 O4 C4 50.8(6)
O7 K1 O4 C4 43.0(5)
Si2 K1 O4 C4 105.4(5)
Si1 K1 O4 C4 69.1(5)
O2 K1 O5 C12 -1.9(5)
O1 K1 O5 C12 70.3(6)
O3 K1 O5 C12 134.0(5)
O6 K1 O5 C12 -0.2(5)
O4 K1 O5 C12 146.8(5)
O77 K1 O5 C12 -142.4(5)
O7 K1 O5 C12 -131.4(5)
Si2 K1 O5 C12 -86.4(5)
Si1 K1 O5 C12 -117.9(5)
O2 K1 O5 C6 -166.0(4)
O1 K1 O5 C6 -93.8(6)
O3 K1 O5 C6 -30.1(5)
O6 K1 O5 C6 -164.4(5)
O4 K1 O5 C6 -17.3(4)
O77 K1 O5 C6 53.5(5)
O7 K1 O5 C6 64.5(5)
Si2 K1 O5 C6 109.5(5)
Si1 K1 O5 C6 78.0(5)
O2 K1 O6 C9 30.8(4)
O5 K1 O6 C9 -147.5(5)
O1 K1 O6 C9 64.8(4)
O3 K1 O6 C9 125.7(4)
O4 K1 O6 C9 -175.4(4)
O77 K1 O6 C9 -71.9(7)
O7 K1 O6 C9 -41.1(5)
Si2 K1 O6 C9 -62.1(4)
Si1 K1 O6 C9 -62.3(4)
O2 K1 O6 C11 148.7(4)
O5 K1 O6 C11 -29.6(4)
O1 K1 O6 C11 -177.3(4)
O3 K1 O6 C11 -116.4(4)
O4 K1 O6 C11 -57.6(4)
O77 K1 O6 C11 46.0(7)
O7 K1 O6 C11 76.8(5)
Si2 K1 O6 C11 55.7(4)
Si1 K1 O6 C11 55.6(4)
C7 O1 C1 C2 -171.4(7)
K1 O1 C1 C2 -50.5(8)
C3 O3 C2 C1 175.0(6)
K1 O3 C2 C1 -41.9(8)
O1 C1 C2 O3 62.4(9)
C2 O3 C3 C4 179.3(6)
K1 O3 C3 C4 36.3(7)
C5 O4 C4 C3 175.1(7)
K1 O4 C4 C3 60.9(7)
O3 C3 C4 O4 -66.3(8)
C4 O4 C5 C6 167.3(7)
K1 O4 C5 C6 -73.9(6)
C12 O5 C6 C5 -175.4(6)
K1 O5 C6 C5 -10.5(7)
O4 C5 C6 O5 59.9(8)
C1 O1 C7 C8 -163.6(6)
K1 O1 C7 C8 71.1(6)
C10 O2 C8 C7 169.8(6)
K1 O2 C8 C7 19.2(7)
O1 C7 C8 O2 -62.4(7)
C11 O6 C9 C10 -178.6(6)
K1 O6 C9 C10 -61.9(6)
C8 O2 C10 C9 177.2(6)
K1 O2 C10 C9 -30.8(7)
O6 C9 C10 O2 65.2(8)
C9 O6 C11 C12 176.7(6)
K1 O6 C11 C12 60.5(7)
C6 O5 C12 C11 -164.9(6)
K1 O5 C12 C11 30.3(8)
O6 C11 C12 O5 -62.0(9)
Si1 O7 C13 O77 -47.4(8)
K1 O7 C13 O77 60.1(8)
Si1 O7 C13 C14 68.5(8)
K1 O7 C13 C14 176.1(5)
Si1 O77 C13 O7 47.5(8)
K1 O77 C13 O7 -84.2(9)
Si1 O77 C13 C14 -42.7(16)
K1 O77 C13 C14 -174.4(6)
C16 N1 C14 C13 -67.0(9)
C17 N1 C14 C13 103.4(8)
O7 C13 C14 N1 -50.3(10)
O77 C13 C14 N1 -1.1(13)
Si1 O8 C15 O88 -34.4(12)
Si1 O8 C15 C16 72.7(8)
Si1 O88 C15 O8 37.1(15)
Si1 O88 C15 C16 -63(3)
C14 N1 C16 C15 101.5(8)
C17 N1 C16 C15 -69.3(8)
O8 C15 C16 N1 -50.0(9)
O88 C15 C16 N1 7.1(14)
C14 N1 C17 C18 -63.9(8)
C16 N1 C17 C18 106.7(7)
Si1 O9 C18 O99 -38.8(8)
Si1 O9 C18 C17 74.6(7)
Si1 O99 C18 O9 32.3(8)
Si1 O99 C18 C17 -65.6(15)
N1 C17 C18 O9 -54.5(8)
N1 C17 C18 O99 8.1(13)

loop_
_platon_squeeze_void_nr
_platon_squeeze_void_average_x
_platon_squeeze_void_average_y
_platon_squeeze_void_average_z
_platon_squeeze_void_volume
_platon_squeeze_void_count_electrons
_platon_squeeze_void_content
1 0.027 0.577 0.124 11 0 ' '
2 -0.027 0.423 0.876 11 0 ' '
3 0.236 0.830 0.749 33 0 ' '
4 0.264 0.330 0.751 33 0 ' '
5 0.473 0.077 0.376 11 0 ' '
6 0.527 0.923 0.624 11 0 ' '
7 0.736 0.670 0.249 33 0 ' '
8 0.764 0.170 0.251 33 0 ' '
